data_4104467
loop_
_publ_author_name
'Kang-sang Lee'
'Adil R. Zhugralin'
'Amir H. Hoveyda'

_publ_section_title
;
 Efficient C-B Bond Formation Promoted by N-Heterocyclic Carbenes:
 Synthesis of Tertiary and Quaternary B-Substituted Carbons through
 Metal-Free Catalytic Boron Conjugate Additions to Cyclic and Acyclic
 \a,\b-Unsaturated Carbonyls
;
_journal_name_full 'Journal of the American Chemical Society'
_journal_page_first 7253
_journal_page_last 7255
_journal_paper_doi 10.1021/ja902889s
_journal_volume 131
_journal_year 2009
_chemical_absolute_configuration syn
_chemical_formula_moiety 'C16 H25 B O4'
_chemical_formula_sum 'C16 H25 B O4'
_chemical_formula_weight 292.17
_chemical_name_systematic
; 
 ? 
;
_space_group_IT_number 19
_symmetry_cell_setting orthorhombic
_symmetry_space_group_name_Hall 'P 2ac 2ab'
_symmetry_space_group_name_H-M 'P 21 21 21'
_atom_sites_solution_hydrogens difmap
_atom_sites_solution_primary direct
_atom_sites_solution_secondary difmap
_audit_creation_method SHELXL-97
_cell_angle_alpha 90.00
_cell_angle_beta 90.00
_cell_angle_gamma 90.00
_cell_formula_units_Z 4
_cell_length_a 7.4202(8)
_cell_length_b 10.7636(11)
_cell_length_c 19.946(2)
_cell_measurement_reflns_used 9621
_cell_measurement_temperature 100(2)
_cell_measurement_theta_max 28.86
_cell_measurement_theta_min 2.78
_cell_volume 1593.0(3)
_computing_cell_refinement 'Bruker SAINT'
_computing_data_collection 'Bruker SMART'
_computing_data_reduction 'Bruker SAINT'
_computing_molecular_graphics 'Bruker SHELXTL'
_computing_publication_material 'Bruker SHELXTL'
_computing_structure_refinement 'SHELXL-97 (Sheldrick, 2008)'
_computing_structure_solution 'SHELXS-97 (Sheldrick, 2008)'
_diffrn_ambient_temperature 100(2)
_diffrn_measured_fraction_theta_full 0.998
_diffrn_measured_fraction_theta_max 0.998
_diffrn_measurement_device_type 'Bruker SMART APEX CCD'
_diffrn_measurement_method '0.3 deg wide \w exposures'
_diffrn_radiation_monochromator graphite
_diffrn_radiation_source 'normal-focus sealed tube'
_diffrn_radiation_type MoK\a
_diffrn_radiation_wavelength 0.71073
_diffrn_reflns_av_R_equivalents 0.0342
_diffrn_reflns_av_sigmaI/netI 0.0296
_diffrn_reflns_limit_h_max 9
_diffrn_reflns_limit_h_min -9
_diffrn_reflns_limit_k_max 14
_diffrn_reflns_limit_k_min -12
_diffrn_reflns_limit_l_max 26
_diffrn_reflns_limit_l_min -26
_diffrn_reflns_number 15283
_diffrn_reflns_theta_full 27.98
_diffrn_reflns_theta_max 27.98
_diffrn_reflns_theta_min 2.78
_exptl_absorpt_coefficient_mu 0.084
_exptl_absorpt_correction_T_max 0.9958
_exptl_absorpt_correction_T_min 0.9916
_exptl_absorpt_correction_type multi-scan
_exptl_absorpt_process_details SADABS
_exptl_crystal_colour colorless
_exptl_crystal_density_diffrn 1.218
_exptl_crystal_density_method none
_exptl_crystal_description plate
_exptl_crystal_F_000 632
_exptl_crystal_size_max 0.10
_exptl_crystal_size_mid 0.10
_exptl_crystal_size_min 0.05
_refine_diff_density_max 0.374
_refine_diff_density_min -0.134
_refine_diff_density_rms 0.048
_refine_ls_abs_structure_details 'Flack H D (1983), Acta Cryst. A39, 876-881'
_refine_ls_abs_structure_Flack -0.1(7)
_refine_ls_extinction_coef na
_refine_ls_extinction_method none
_refine_ls_goodness_of_fit_ref 1.035
_refine_ls_hydrogen_treatment refxyz
_refine_ls_matrix_type full
_refine_ls_number_parameters 265
_refine_ls_number_reflns 3813
_refine_ls_number_restraints 25
_refine_ls_restrained_S_all 1.033
_refine_ls_R_factor_all 0.0406
_refine_ls_R_factor_gt 0.0377
_refine_ls_shift/su_max 0.000
_refine_ls_shift/su_mean 0.000
_refine_ls_structure_factor_coef Fsqd
_refine_ls_weighting_details 'calc w=1/[\s^2^(Fo^2^)+(0.0654P)^2^+0.0673P] where P=(Fo^2^+2Fc^2^)/3'
_refine_ls_weighting_scheme calc
_refine_ls_wR_factor_gt 0.0938
_refine_ls_wR_factor_ref 0.0960
_reflns_number_gt 3583
_reflns_number_total 3813
_reflns_threshold_expression >2sigma(I)
_cod_data_source_file ja902889s_si_003.cif
_cod_data_source_block C16H25BO4
_cod_database_code 4104467

loop_
_symmetry_equiv_pos_as_xyz
'x, y, z'
'x+1/2, -y+1/2, -z'
'-x, y+1/2, -z+1/2'
'-x+1/2, -y, z+1/2'

loop_
_atom_site_label
_atom_site_type_symbol
_atom_site_fract_x
_atom_site_fract_y
_atom_site_fract_z
_atom_site_U_iso_or_equiv
_atom_site_adp_type
_atom_site_occupancy
_atom_site_symmetry_multiplicity
_atom_site_calc_flag
_atom_site_refinement_flags
O1 O -0.03496(15) 0.06432(10) 0.16083(5) 0.0249(2) Uani 1 1 d .
O2 O 0.46732(15) 0.34386(10) 0.36687(5) 0.0276(2) Uani 1 1 d .
O3 O 0.17419(13) 0.32930(8) 0.08019(4) 0.0182(2) Uani 1 1 d .
O4 O 0.29220(13) 0.50323(9) 0.12914(4) 0.0185(2) Uani 1 1 d .
C1 C 0.09600(19) 0.12442(12) 0.17624(6) 0.0174(3) Uani 1 1 d .
C2 C 0.2874(2) 0.09942(13) 0.15370(7) 0.0210(3) Uani 1 1 d D
H2A H 0.292(2) 0.1100(16) 0.1055(7) 0.025 Uiso 1 1 d D
H2B H 0.321(2) 0.0140(14) 0.1630(8) 0.025 Uiso 1 1 d D
C3 C 0.40207(18) 0.19834(13) 0.18848(7) 0.0187(3) Uani 1 1 d D
H3A H 0.500(2) 0.2267(15) 0.1596(8) 0.022 Uiso 1 1 d D
H3B H 0.452(2) 0.1651(15) 0.2308(7) 0.022 Uiso 1 1 d D
C4 C 0.26809(16) 0.30635(11) 0.20442(6) 0.0139(2) Uani 1 1 d .
C5 C 0.34087(18) 0.39223(13) 0.25978(6) 0.0165(3) Uani 1 1 d D
H5A H 0.4673(19) 0.4115(15) 0.2495(8) 0.020 Uiso 1 1 d D
H5B H 0.266(2) 0.4684(14) 0.2629(8) 0.020 Uiso 1 1 d D
C6 C 0.34114(19) 0.33470(12) 0.32878(6) 0.0176(3) Uani 1 1 d .
C7 C 0.1708(2) 0.26809(13) 0.34823(6) 0.0192(3) Uani 1 1 d D
H7A H 0.079(2) 0.3333(15) 0.3546(8) 0.023 Uiso 1 1 d D
H7B H 0.188(2) 0.2273(16) 0.3918(7) 0.023 Uiso 1 1 d D
C8 C 0.11492(18) 0.17400(12) 0.29459(6) 0.0174(3) Uani 1 1 d D
H8A H -0.0021(19) 0.1358(15) 0.3069(8) 0.021 Uiso 1 1 d D
H8B H 0.207(2) 0.1080(14) 0.2932(8) 0.021 Uiso 1 1 d D
C9 C 0.09419(17) 0.23493(12) 0.22437(6) 0.0150(2) Uani 1 1 d .
C10 C -0.07996(18) 0.30895(13) 0.22047(7) 0.0202(3) Uani 1 1 d D
H10A H -0.184(2) 0.2567(16) 0.2328(9) 0.030 Uiso 1 1 d D
H10B H -0.096(3) 0.3398(17) 0.1751(7) 0.030 Uiso 1 1 d D
H10C H -0.075(2) 0.3777(16) 0.2524(8) 0.030 Uiso 1 1 d D
C11 C 0.15295(18) 0.42884(12) 0.03058(6) 0.0168(3) Uani 1 1 d .
C12 C 0.28727(18) 0.52930(12) 0.05681(6) 0.0170(3) Uani 1 1 d .
C13 C 0.1960(2) 0.37602(14) -0.03768(7) 0.0256(3) Uani 1 1 d D
H13A H 0.109(2) 0.3081(16) -0.0492(10) 0.038 Uiso 1 1 d D
H13B H 0.317(2) 0.3429(19) -0.0393(10) 0.038 Uiso 1 1 d D
H13C H 0.188(3) 0.4390(16) -0.0738(8) 0.038 Uiso 1 1 d D
C14 C -0.04261(19) 0.47043(14) 0.03383(7) 0.0224(3) Uani 1 1 d D
H14A H -0.119(2) 0.3969(15) 0.0249(9) 0.034 Uiso 1 1 d D
H14B H -0.065(3) 0.5324(16) 0.0004(8) 0.034 Uiso 1 1 d D
H14C H -0.077(3) 0.5054(17) 0.0789(8) 0.034 Uiso 1 1 d D
C15 C 0.4786(2) 0.51174(16) 0.03121(9) 0.0281(3) Uani 1 1 d D
H15A H 0.556(3) 0.5681(18) 0.0552(10) 0.042 Uiso 1 1 d D
H15B H 0.486(3) 0.5295(19) -0.0178(8) 0.042 Uiso 1 1 d D
H15C H 0.517(3) 0.4287(15) 0.0406(10) 0.042 Uiso 1 1 d D
C16 C 0.2275(2) 0.66236(13) 0.04612(7) 0.0220(3) Uani 1 1 d D
H16A H 0.316(2) 0.7189(16) 0.0639(9) 0.033 Uiso 1 1 d D
H16B H 0.118(2) 0.6822(17) 0.0699(9) 0.033 Uiso 1 1 d D
H16C H 0.206(3) 0.6757(17) -0.0011(7) 0.033 Uiso 1 1 d D
B1 B 0.24186(19) 0.38250(14) 0.13703(7) 0.0153(3) Uani 1 1 d .

loop_
_atom_site_aniso_label
_atom_site_aniso_U_11
_atom_site_aniso_U_22
_atom_site_aniso_U_33
_atom_site_aniso_U_23
_atom_site_aniso_U_13
_atom_site_aniso_U_12
O1 0.0314(6) 0.0208(5) 0.0224(5) 0.0010(4) -0.0044(4) -0.0100(4)
O2 0.0319(6) 0.0271(5) 0.0237(5) 0.0049(4) -0.0108(4) -0.0082(5)
O3 0.0234(5) 0.0155(5) 0.0156(4) 0.0021(3) -0.0025(4) -0.0022(4)
O4 0.0226(5) 0.0176(5) 0.0155(4) 0.0034(4) -0.0024(4) -0.0036(4)
C1 0.0253(7) 0.0136(6) 0.0132(6) 0.0023(4) -0.0027(5) -0.0007(5)
C2 0.0270(7) 0.0158(6) 0.0201(6) -0.0030(5) -0.0015(5) 0.0042(5)
C3 0.0175(6) 0.0192(6) 0.0194(6) -0.0011(5) 0.0004(5) 0.0035(5)
C4 0.0136(5) 0.0132(6) 0.0149(6) -0.0004(4) -0.0008(4) -0.0007(4)
C5 0.0188(6) 0.0153(6) 0.0153(6) -0.0002(5) -0.0020(5) -0.0032(5)
C6 0.0254(6) 0.0117(6) 0.0158(6) -0.0020(5) -0.0017(5) -0.0009(5)
C7 0.0256(7) 0.0181(6) 0.0138(6) 0.0010(5) 0.0000(5) -0.0026(5)
C8 0.0214(6) 0.0156(6) 0.0151(6) 0.0032(5) 0.0005(5) -0.0042(5)
C9 0.0160(6) 0.0140(6) 0.0150(6) -0.0002(5) 0.0006(4) -0.0020(5)
C10 0.0160(6) 0.0228(7) 0.0217(7) 0.0016(5) 0.0008(5) 0.0004(5)
C11 0.0204(6) 0.0164(6) 0.0137(6) 0.0017(5) -0.0005(5) -0.0007(5)
C12 0.0179(6) 0.0185(6) 0.0147(6) 0.0025(5) -0.0010(5) -0.0026(5)
C13 0.0368(8) 0.0244(7) 0.0155(6) 0.0000(5) 0.0005(6) 0.0045(6)
C14 0.0197(7) 0.0247(7) 0.0227(7) 0.0022(6) -0.0044(5) -0.0021(5)
C15 0.0179(7) 0.0342(8) 0.0323(8) 0.0105(7) 0.0023(6) -0.0016(6)
C16 0.0278(7) 0.0183(6) 0.0200(7) 0.0040(5) -0.0017(5) -0.0024(6)
B1 0.0129(6) 0.0169(7) 0.0161(6) 0.0008(5) 0.0008(5) 0.0000(5)

loop_
_atom_type_symbol
_atom_type_description
_atom_type_scat_dispersion_real
_atom_type_scat_dispersion_imag
_atom_type_scat_source
C C 0.0033 0.0016 'International Tables Vol C Tables 4.2.6.8 and 6.1.1.4'
H H 0.0000 0.0000 'International Tables Vol C Tables 4.2.6.8 and 6.1.1.4'
O O 0.0106 0.0060 'International Tables Vol C Tables 4.2.6.8 and 6.1.1.4'
B B 0.0013 0.0007 'International Tables Vol C Tables 4.2.6.8 and 6.1.1.4'

loop_
_geom_angle_atom_site_label_1
_geom_angle_atom_site_label_2
_geom_angle_atom_site_label_3
_geom_angle
B1 O3 C11 107.05(10)
B1 O4 C12 106.79(10)
O1 C1 C2 125.76(12)
O1 C1 C9 124.73(12)
C2 C1 C9 109.46(11)
C1 C2 C3 105.28(11)
C1 C2 H2A 107.8(11)
C3 C2 H2A 110.4(10)
C1 C2 H2B 110.7(10)
C3 C2 H2B 115.4(10)
H2A C2 H2B 107.0(14)
C2 C3 C4 104.85(11)
C2 C3 H3A 111.4(10)
C4 C3 H3A 111.2(10)
C2 C3 H3B 110.1(10)
C4 C3 H3B 109.5(10)
H3A C3 H3B 109.7(14)
C5 C4 C9 113.90(10)
C5 C4 C3 111.71(11)
C9 C4 C3 102.26(10)
C5 C4 B1 109.93(10)
C9 C4 B1 111.76(10)
C3 C4 B1 106.87(10)
C6 C5 C4 114.12(11)
C6 C5 H5A 106.0(10)
C4 C5 H5A 108.2(10)
C6 C5 H5B 106.4(10)
C4 C5 H5B 110.2(10)
H5A C5 H5B 111.9(14)
O2 C6 C7 121.82(12)
O2 C6 C5 122.70(13)
C7 C6 C5 115.45(11)
C6 C7 C8 111.28(11)
C6 C7 H7A 105.9(10)
C8 C7 H7A 111.9(10)
C6 C7 H7B 109.6(10)
C8 C7 H7B 110.9(10)
H7A C7 H7B 107.0(14)
C7 C8 C9 112.18(10)
C7 C8 H8A 109.8(10)
C9 C8 H8A 108.1(10)
C7 C8 H8B 108.0(10)
C9 C8 H8B 110.3(10)
H8A C8 H8B 108.3(14)
C10 C9 C1 112.53(11)
C10 C9 C4 115.69(11)
C1 C9 C4 102.53(10)
C10 C9 C8 110.57(11)
C1 C9 C8 103.70(10)
C4 C9 C8 110.94(10)
C9 C10 H10A 110.8(11)
C9 C10 H10B 109.2(11)
H10A C10 H10B 109.5(15)
C9 C10 H10C 109.6(11)
H10A C10 H10C 107.2(15)
H10B C10 H10C 110.6(16)
O3 C11 C13 108.10(11)
O3 C11 C14 106.79(11)
C13 C11 C14 110.58(11)
O3 C11 C12 102.19(9)
C13 C11 C12 115.34(12)
C14 C11 C12 113.03(11)
O4 C12 C16 109.03(11)
O4 C12 C15 106.42(11)
C16 C12 C15 110.10(12)
O4 C12 C11 102.28(10)
C16 C12 C11 114.90(11)
C15 C12 C11 113.42(12)
C11 C13 H13A 110.3(12)
C11 C13 H13B 111.4(12)
H13A C13 H13B 108.6(17)
C11 C13 H13C 112.7(11)
H13A C13 H13C 107.2(16)
H13B C13 H13C 106.3(17)
C11 C14 H14A 107.5(12)
C11 C14 H14B 110.0(12)
H14A C14 H14B 109.4(16)
C11 C14 H14C 113.0(11)
H14A C14 H14C 108.4(16)
H14B C14 H14C 108.6(16)
C12 C15 H15A 108.1(12)
C12 C15 H15B 110.7(12)
H15A C15 H15B 109.6(18)
C12 C15 H15C 109.3(13)
H15A C15 H15C 108.2(17)
H15B C15 H15C 110.8(17)
C12 C16 H16A 110.2(11)
C12 C16 H16B 112.8(11)
H16A C16 H16B 104.8(15)
C12 C16 H16C 109.0(11)
H16A C16 H16C 112.1(16)
H16B C16 H16C 107.9(17)
O4 B1 O3 113.90(12)
O4 B1 C4 123.89(12)
O3 B1 C4 122.13(12)

loop_
_geom_bond_atom_site_label_1
_geom_bond_atom_site_label_2
_geom_bond_distance
O1 C1 1.2072(17)
O2 C6 1.2098(17)
O3 B1 1.3657(17)
O3 C11 1.4669(15)
O4 B1 1.3612(18)
O4 C12 1.4701(15)
C1 C2 1.514(2)
C1 C9 1.5286(18)
C2 C3 1.529(2)
C2 H2A 0.969(14)
C2 H2B 0.971(14)
C3 C4 1.5623(18)
C3 H3A 0.977(14)
C3 H3B 0.990(13)
C4 C5 1.5380(17)
C4 C9 1.5539(17)
C4 B1 1.5863(19)
C5 C6 1.5092(18)
C5 H5A 0.982(14)
C5 H5B 0.992(13)
C6 C7 1.5040(19)
C7 C8 1.5304(18)
C7 H7A 0.987(14)
C7 H7B 0.981(13)
C8 C9 1.5543(17)
C8 H8A 0.992(13)
C8 H8B 0.986(13)
C9 C10 1.5201(19)
C10 H10A 0.987(14)
C10 H10B 0.970(14)
C10 H10C 0.977(14)
C11 C13 1.5096(19)
C11 C14 1.5200(19)
C11 C12 1.5609(18)
C12 C16 1.5144(19)
C12 C15 1.521(2)
C13 H13A 1.000(15)
C13 H13B 0.967(15)
C13 H13C 0.992(14)
C14 H14A 0.989(14)
C14 H14B 0.958(14)
C14 H14C 1.008(14)
C15 H15A 0.963(15)
C15 H15B 0.996(15)
C15 H15C 0.957(15)
C16 H16A 0.963(14)
C16 H16B 0.966(15)
C16 H16C 0.965(14)

loop_
_geom_torsion_atom_site_label_1
_geom_torsion_atom_site_label_2
_geom_torsion_atom_site_label_3
_geom_torsion_atom_site_label_4
_geom_torsion
O1 C1 C2 C3 -178.27(13)
C9 C1 C2 C3 -0.72(15)
C1 C2 C3 C4 -23.17(14)
C2 C3 C4 C5 160.15(11)
C2 C3 C4 C9 37.96(13)
C2 C3 C4 B1 -79.58(12)
C9 C4 C5 C6 43.93(16)
C3 C4 C5 C6 -71.31(14)
B1 C4 C5 C6 170.23(11)
C4 C5 C6 O2 135.83(14)
C4 C5 C6 C7 -46.05(16)
O2 C6 C7 C8 -130.22(14)
C5 C6 C7 C8 51.64(15)
C6 C7 C8 C9 -55.61(15)
O1 C1 C9 C10 -33.25(18)
C2 C1 C9 C10 149.17(11)
O1 C1 C9 C4 -158.21(13)
C2 C1 C9 C4 24.21(14)
O1 C1 C9 C8 86.27(15)
C2 C1 C9 C8 -91.31(12)
C5 C4 C9 C10 79.13(14)
C3 C4 C9 C10 -160.19(11)
B1 C4 C9 C10 -46.21(14)
C5 C4 C9 C1 -158.02(11)
C3 C4 C9 C1 -37.34(12)
B1 C4 C9 C1 76.65(13)
C5 C4 C9 C8 -47.86(14)
C3 C4 C9 C8 72.83(12)
B1 C4 C9 C8 -173.19(11)
C7 C8 C9 C10 -75.75(14)
C7 C8 C9 C1 163.41(11)
C7 C8 C9 C4 54.00(15)
B1 O3 C11 C13 144.26(12)
B1 O3 C11 C14 -96.74(12)
B1 O3 C11 C12 22.16(13)
B1 O4 C12 C16 145.35(11)
B1 O4 C12 C15 -95.92(13)
B1 O4 C12 C11 23.29(13)
O3 C11 C12 O4 -27.26(12)
C13 C11 C12 O4 -144.26(11)
C14 C11 C12 O4 87.13(12)
O3 C11 C12 C16 -145.22(11)
C13 C11 C12 C16 97.78(14)
C14 C11 C12 C16 -30.83(16)
O3 C11 C12 C15 86.91(13)
C13 C11 C12 C15 -30.09(16)
C14 C11 C12 C15 -158.70(12)
C12 O4 B1 O3 -10.46(15)
C12 O4 B1 C4 166.29(12)
C11 O3 B1 O4 -8.46(15)
C11 O3 B1 C4 174.72(11)
C5 C4 B1 O4 5.23(18)
C9 C4 B1 O4 132.73(13)
C3 C4 B1 O4 -116.17(13)
C5 C4 B1 O3 -178.27(11)
C9 C4 B1 O3 -50.78(16)
C3 C4 B1 O3 60.32(15)

loop_
_cod_related_entry_id
_cod_related_entry_database
_cod_related_entry_code
1 ChemSpider 30660174
